data_7127848
loop_
_publ_author_name
'Wu, Ke'
'Ling, Yichen'
'Sun, Nan'
'Hu, Baoxiang'
'Shen, Zhenlu'
'Jin, Liqun'
'Hu, Xinquan'

_publ_section_title
;
 Ni-catalyzed reductive decyanation of nitriles with ethanol as the
 reductant.
;
_journal_issue 18
_journal_name_full 'Chemical communications (Cambridge, England)'
_journal_page_first 2273
_journal_page_last 2276
_journal_paper_doi 10.1039/d0cc07743g
_journal_volume 57
_journal_year 2021
_chemical_formula_sum 'C41 H55 N Ni P2'
_chemical_formula_weight 682.51
_space_group_crystal_system monoclinic
_space_group_IT_number 14
_space_group_name_Hall '-P 2yn'
_space_group_name_H-M_alt 'P 1 21/n 1'
_atom_sites_solution_hydrogens geom
_audit_creation_method SHELXL-2018/3
_audit_update_record
;
2020-11-11 deposited with the CCDC.	2021-01-19 downloaded from the CCDC.
;
_cell_angle_alpha 90
_cell_angle_beta 101.7300(10)
_cell_angle_gamma 90
_cell_formula_units_Z 4
_cell_length_a 9.0356(3)
_cell_length_b 26.9308(9)
_cell_length_c 17.7744(5)
_cell_measurement_reflns_used 7956
_cell_measurement_temperature 193(2)
_cell_measurement_theta_max 26.97
_cell_measurement_theta_min 2.42
_cell_volume 4234.8(2)
_computing_structure_refinement 'SHELXL-2018/3 (Sheldrick, 2018)'
_computing_structure_solution 'SHELXT 2014/5 (Sheldrick, 2014)'
_diffrn_ambient_temperature 193(2)
_diffrn_measured_fraction_theta_full 0.998
_diffrn_measured_fraction_theta_max 0.998
_diffrn_measurement_device_type 'Bruker APEX-II CCD'
_diffrn_measurement_method '\f and \w scans'
_diffrn_radiation_type MoK\a
_diffrn_radiation_wavelength 0.71073
_diffrn_reflns_av_R_equivalents 0.0744
_diffrn_reflns_av_unetI/netI 0.0707
_diffrn_reflns_Laue_measured_fraction_full 0.998
_diffrn_reflns_Laue_measured_fraction_max 0.998
_diffrn_reflns_limit_h_max 11
_diffrn_reflns_limit_h_min -11
_diffrn_reflns_limit_k_max 34
_diffrn_reflns_limit_k_min -31
_diffrn_reflns_limit_l_max 21
_diffrn_reflns_limit_l_min -23
_diffrn_reflns_number 39082
_diffrn_reflns_point_group_measured_fraction_full 0.998
_diffrn_reflns_point_group_measured_fraction_max 0.998
_diffrn_reflns_theta_full 25.242
_diffrn_reflns_theta_max 27.506
_diffrn_reflns_theta_min 2.361
_exptl_absorpt_coefficient_mu 0.559
_exptl_crystal_density_diffrn 1.070
_exptl_crystal_description block
_exptl_crystal_F_000 1464
_exptl_crystal_size_max 0.120
_exptl_crystal_size_mid 0.110
_exptl_crystal_size_min 0.080
_refine_diff_density_max 0.966
_refine_diff_density_min -0.531
_refine_diff_density_rms 0.082
_refine_ls_extinction_method none
_refine_ls_goodness_of_fit_ref 1.029
_refine_ls_hydrogen_treatment constr
_refine_ls_matrix_type full
_refine_ls_number_parameters 406
_refine_ls_number_reflns 9697
_refine_ls_number_restraints 0
_refine_ls_restrained_S_all 1.029
_refine_ls_R_factor_all 0.0868
_refine_ls_R_factor_gt 0.0543
_refine_ls_shift/su_max 0.000
_refine_ls_shift/su_mean 0.000
_refine_ls_structure_factor_coef Fsqd
_refine_ls_weighting_details 'w=1/[\s^2^(Fo^2^)+(0.0914P)^2^] where P=(Fo^2^+2Fc^2^)/3'
_refine_ls_weighting_scheme calc
_refine_ls_wR_factor_gt 0.1524
_refine_ls_wR_factor_ref 0.1728
_reflns_Friedel_coverage 0.000
_reflns_number_gt 6591
_reflns_number_total 9697
_reflns_threshold_expression 'I > 2\s(I)'
_cod_data_source_file d0cc07743g2.cif
_cod_data_source_block 11
_cod_depositor_comments 'Adding full bibliography for 7127848.cif.'
_cod_original_sg_symbol_H-M 'P 21/n'
_cod_database_code 7127848
_shelx_shelxl_version_number 2018/3
_shelx_space_group_comment
;
The symmetry employed for this shelxl refinement is uniquely defined
by the following loop, which should always be used as a source of
symmetry information in preference to the above space-group names.
They are only intended as comments.
;
_shelx_estimated_absorpt_t_min 0.936
_shelx_estimated_absorpt_t_max 0.957

loop_
_space_group_symop_operation_xyz
'x, y, z'
'-x+1/2, y+1/2, -z+1/2'
'-x, -y, -z'
'x-1/2, -y-1/2, z-1/2'

loop_
_atom_site_label
_atom_site_type_symbol
_atom_site_fract_x
_atom_site_fract_y
_atom_site_fract_z
_atom_site_U_iso_or_equiv
_atom_site_adp_type
_atom_site_occupancy
_atom_site_site_symmetry_order
_atom_site_calc_flag
_atom_site_refinement_flags_posn
_atom_site_refinement_flags_adp
_atom_site_refinement_flags_occupancy
_atom_site_disorder_assembly
_atom_site_disorder_group
C1 C 0.5905(4) 0.25209(14) 0.8273(2) 0.0564(9) Uani 1 1 d . . . . .
H1A H 0.523443 0.275231 0.847902 0.068 Uiso 1 1 calc R U . . .
H1B H 0.696072 0.263327 0.845472 0.068 Uiso 1 1 calc R U . . .
C2 C 0.5722(5) 0.19917(17) 0.8582(2) 0.0713(12) Uani 1 1 d . . . . .
H2A H 0.646980 0.176690 0.842261 0.086 Uiso 1 1 calc R U . . .
H2B H 0.592157 0.199876 0.915017 0.086 Uiso 1 1 calc R U . . .
C3 C 0.4132(5) 0.17949(17) 0.8275(2) 0.0727(12) Uani 1 1 d . . . . .
H3A H 0.405321 0.145075 0.845887 0.087 Uiso 1 1 calc R U . . .
H3B H 0.339108 0.200191 0.847407 0.087 Uiso 1 1 calc R U . . .
C4 C 0.3770(4) 0.18027(14) 0.7409(2) 0.0602(10) Uani 1 1 d . . . . .
H4A H 0.271936 0.168685 0.722173 0.072 Uiso 1 1 calc R U . . .
H4B H 0.445530 0.157290 0.721047 0.072 Uiso 1 1 calc R U . . .
C5 C 0.3946(4) 0.23266(13) 0.7105(2) 0.0463(8) Uani 1 1 d . . . . .
H5A H 0.373483 0.231875 0.653647 0.056 Uiso 1 1 calc R U . . .
H5B H 0.319323 0.254860 0.726594 0.056 Uiso 1 1 calc R U . . .
C6 C 0.5518(3) 0.25354(12) 0.73960(18) 0.0399(7) Uani 1 1 d . . . . .
H6 H 0.625300 0.231656 0.720234 0.048 Uiso 1 1 calc R U . . .
C7 C 0.5834(4) 0.26981(14) 0.5617(2) 0.0510(9) Uani 1 1 d . . . . .
H7A H 0.693774 0.275428 0.569748 0.061 Uiso 1 1 calc R U . . .
H7B H 0.566647 0.237778 0.586029 0.061 Uiso 1 1 calc R U . . .
C8 C 0.5170(5) 0.26722(17) 0.4762(2) 0.0678(11) Uani 1 1 d . . . . .
H8A H 0.569661 0.241024 0.452677 0.081 Uiso 1 1 calc R U . . .
H8B H 0.408863 0.258065 0.468377 0.081 Uiso 1 1 calc R U . . .
C9 C 0.5318(6) 0.31575(19) 0.4372(2) 0.0862(15) Uani 1 1 d . . . . .
H9A H 0.482195 0.313258 0.382300 0.103 Uiso 1 1 calc R U . . .
H9B H 0.640118 0.323165 0.440087 0.103 Uiso 1 1 calc R U . . .
C10 C 0.4595(6) 0.35803(18) 0.4747(2) 0.0814(14) Uani 1 1 d . . . . .
H10A H 0.475525 0.389845 0.449641 0.098 Uiso 1 1 calc R U . . .
H10B H 0.349294 0.352311 0.467346 0.098 Uiso 1 1 calc R U . . .
C11 C 0.5280(5) 0.36131(15) 0.5607(2) 0.0617(10) Uani 1 1 d . . . . .
H11A H 0.476294 0.387699 0.584328 0.074 Uiso 1 1 calc R U . . .
H11B H 0.636419 0.370120 0.568106 0.074 Uiso 1 1 calc R U . . .
C12 C 0.5113(4) 0.31161(12) 0.59987(18) 0.0419(7) Uani 1 1 d . . . . .
H12 H 0.400503 0.304315 0.590212 0.050 Uiso 1 1 calc R U . . .
C13 C 0.7830(3) 0.32319(15) 0.7224(3) 0.0701(13) Uani 1 1 d . . . . .
H13 H 0.844814 0.297447 0.709121 0.084 Uiso 1 1 calc R U . . .
C14 C 0.8466(4) 0.36835(17) 0.7564(3) 0.0803(16) Uani 1 1 d . . . . .
H14 H 0.949940 0.376402 0.759359 0.096 Uiso 1 1 calc R U . . .
C15 C 0.7712(5) 0.36581(16) 0.9372(2) 0.0722(13) Uani 1 1 d . . . . .
H15A H 0.660870 0.359671 0.926788 0.087 Uiso 1 1 calc R U . . .
H15B H 0.819032 0.338053 0.914422 0.087 Uiso 1 1 calc R U . . .
C16 C 0.8306(6) 0.36619(19) 1.0238(3) 0.0942(17) Uani 1 1 d . . . . .
H16A H 0.798454 0.335429 1.046419 0.113 Uiso 1 1 calc R U . . .
H16B H 0.942503 0.366887 1.034606 0.113 Uiso 1 1 calc R U . . .
C17 C 0.7730(6) 0.4102(2) 1.0600(3) 0.0906(16) Uani 1 1 d . . . . .
H17A H 0.819577 0.410860 1.115442 0.109 Uiso 1 1 calc R U . . .
H17B H 0.662319 0.407085 1.055031 0.109 Uiso 1 1 calc R U . . .
C18 C 0.8080(5) 0.45899(17) 1.0232(2) 0.0742(12) Uani 1 1 d . . . . .
H18A H 0.918746 0.463941 1.032041 0.089 Uiso 1 1 calc R U . . .
H18B H 0.763713 0.487097 1.046979 0.089 Uiso 1 1 calc R U . . .
C19 C 0.7420(4) 0.45761(14) 0.9369(2) 0.0572(9) Uani 1 1 d . . . . .
H19A H 0.630459 0.455381 0.928521 0.069 Uiso 1 1 calc R U . . .
H19B H 0.767666 0.488873 0.913148 0.069 Uiso 1 1 calc R U . . .
C20 C 0.8014(4) 0.41408(13) 0.8980(2) 0.0487(8) Uani 1 1 d . . . . .
H20 H 0.913212 0.418041 0.904124 0.058 Uiso 1 1 calc R U . . .
C21 C 0.9262(3) 0.48697(14) 0.7732(2) 0.0486(8) Uani 1 1 d . . . . .
H21A H 0.964773 0.487284 0.829428 0.058 Uiso 1 1 calc R U . . .
H21B H 0.986090 0.462511 0.750369 0.058 Uiso 1 1 calc R U . . .
C22 C 0.9457(4) 0.53826(15) 0.7406(2) 0.0590(10) Uani 1 1 d . . . . .
H22A H 0.896305 0.563221 0.768106 0.071 Uiso 1 1 calc R U . . .
H22B H 1.054778 0.546359 0.749309 0.071 Uiso 1 1 calc R U . . .
C23 C 0.8788(4) 0.54126(16) 0.6556(2) 0.0617(10) Uani 1 1 d . . . . .
H23A H 0.936674 0.519381 0.627343 0.074 Uiso 1 1 calc R U . . .
H23B H 0.887692 0.575716 0.637658 0.074 Uiso 1 1 calc R U . . .
C24 C 0.7115(4) 0.52564(17) 0.6377(2) 0.0667(12) Uani 1 1 d . . . . .
H24A H 0.651340 0.549792 0.660892 0.080 Uiso 1 1 calc R U . . .
H24B H 0.673366 0.525803 0.581390 0.080 Uiso 1 1 calc R U . . .
C25 C 0.6924(4) 0.47418(16) 0.6691(2) 0.0580(10) Uani 1 1 d . . . . .
H25A H 0.743573 0.449580 0.641758 0.070 Uiso 1 1 calc R U . . .
H25B H 0.583584 0.465708 0.659608 0.070 Uiso 1 1 calc R U . . .
C26 C 0.7591(3) 0.47129(13) 0.75601(18) 0.0412(7) Uani 1 1 d . . . . .
H26 H 0.703952 0.496544 0.781083 0.049 Uiso 1 1 calc R U . . .
C27 C 0.1860(3) 0.38619(12) 0.66846(18) 0.0371(7) Uani 1 1 d . . . . .
C28 C 0.1034(3) 0.34638(14) 0.6320(2) 0.0462(8) Uani 1 1 d . . . . .
H28 H 0.103512 0.315977 0.659092 0.055 Uiso 1 1 calc R U . . .
C29 C 0.0220(4) 0.34948(18) 0.5585(2) 0.0618(11) Uani 1 1 d . . . . .
H29 H -0.033944 0.321705 0.535060 0.074 Uiso 1 1 calc R U . . .
C30 C 0.0220(5) 0.3939(2) 0.5182(2) 0.0720(13) Uani 1 1 d . . . . .
H30 H -0.033228 0.396783 0.466850 0.086 Uiso 1 1 calc R U . . .
C31 C 0.1026(4) 0.43340(16) 0.5537(2) 0.0598(10) Uani 1 1 d . . . . .
H31 H 0.102455 0.463526 0.525878 0.072 Uiso 1 1 calc R U . . .
C32 C 0.1849(3) 0.43129(13) 0.62891(19) 0.0419(8) Uani 1 1 d . . . . .
C33 C 0.2620(3) 0.47512(13) 0.6681(2) 0.0439(8) Uani 1 1 d . . . . .
C34 C 0.2663(4) 0.52097(15) 0.6310(3) 0.0609(11) Uani 1 1 d . . . . .
H34 H 0.225709 0.523252 0.577458 0.073 Uiso 1 1 calc R U . . .
C35 C 0.3270(5) 0.56230(17) 0.6696(3) 0.0785(15) Uani 1 1 d . . . . .
H35 H 0.330589 0.592625 0.642752 0.094 Uiso 1 1 calc R U . . .
C36 C 0.3833(4) 0.56007(16) 0.7476(4) 0.0769(14) Uani 1 1 d . . . . .
H36 H 0.420519 0.589272 0.775057 0.092 Uiso 1 1 calc R U . . .
C37 C 0.3856(4) 0.51557(14) 0.7858(3) 0.0562(10) Uani 1 1 d . . . . .
H37 H 0.426436 0.514152 0.839443 0.067 Uiso 1 1 calc R U . . .
C38 C 0.3287(3) 0.47253(12) 0.7469(2) 0.0415(8) Uani 1 1 d . . . . .
C39 C 0.3408(3) 0.42512(12) 0.78788(18) 0.0389(7) Uani 1 1 d . . . . .
H39 H 0.339965 0.427011 0.843971 0.047 Uiso 1 1 calc R U . . .
C40 C 0.2705(3) 0.38147(11) 0.74799(18) 0.0350(7) Uani 1 1 d . . . . .
C41 C 0.2311(4) 0.34214(16) 0.7946(2) 0.0566(9) Uani 1 1 d . . . . .
N1 N 0.1975(4) 0.30974(16) 0.8312(2) 0.0851(12) Uani 1 1 d . . . . .
Ni1 Ni 0.49199(4) 0.38064(2) 0.75928(2) 0.02931(12) Uani 1 1 d . . . . .
P1 P 0.57465(8) 0.31690(3) 0.70532(5) 0.0359(2) Uani 1 1 d . . . . .
P2 P 0.71803(8) 0.41038(3) 0.79449(5) 0.0382(2) Uani 1 1 d . . . . .

loop_
_atom_site_aniso_label
_atom_site_aniso_U_11
_atom_site_aniso_U_22
_atom_site_aniso_U_33
_atom_site_aniso_U_23
_atom_site_aniso_U_13
_atom_site_aniso_U_12
C1 0.065(2) 0.047(2) 0.051(2) 0.0057(17) -0.0025(17) 0.0077(18)
C2 0.084(3) 0.067(3) 0.058(2) 0.020(2) 0.001(2) 0.004(2)
C3 0.084(3) 0.061(3) 0.078(3) 0.024(2) 0.028(2) 0.002(2)
C4 0.061(2) 0.039(2) 0.079(3) 0.0125(19) 0.008(2) -0.0046(17)
C5 0.0489(18) 0.039(2) 0.050(2) 0.0012(15) 0.0065(15) -0.0029(15)
C6 0.0369(15) 0.0326(18) 0.0501(19) -0.0007(14) 0.0083(14) 0.0052(13)
C7 0.060(2) 0.043(2) 0.053(2) -0.0075(16) 0.0192(17) 0.0043(16)
C8 0.086(3) 0.067(3) 0.053(2) -0.008(2) 0.019(2) 0.009(2)
C9 0.120(4) 0.094(4) 0.052(3) -0.003(2) 0.036(3) 0.009(3)
C10 0.118(4) 0.070(3) 0.063(3) 0.020(2) 0.034(3) 0.019(3)
C11 0.087(3) 0.042(2) 0.065(2) 0.0056(18) 0.036(2) -0.001(2)
C12 0.0443(16) 0.038(2) 0.0467(18) 0.0007(14) 0.0169(14) -0.0003(14)
C13 0.0270(15) 0.055(3) 0.132(4) -0.043(2) 0.025(2) -0.0057(15)
C14 0.0243(16) 0.084(3) 0.134(4) -0.059(3) 0.019(2) -0.0007(17)
C15 0.086(3) 0.051(3) 0.063(3) 0.012(2) -0.023(2) -0.010(2)
C16 0.127(4) 0.065(3) 0.070(3) 0.021(3) -0.029(3) -0.020(3)
C17 0.116(4) 0.095(4) 0.051(3) 0.017(3) -0.006(3) -0.030(3)
C18 0.101(3) 0.071(3) 0.048(2) -0.009(2) 0.008(2) -0.011(2)
C19 0.076(2) 0.045(2) 0.048(2) -0.0037(17) 0.0062(18) -0.0024(19)
C20 0.0462(18) 0.039(2) 0.054(2) -0.0034(16) -0.0053(15) -0.0015(15)
C21 0.0317(15) 0.060(2) 0.055(2) -0.0061(17) 0.0090(14) -0.0068(15)
C22 0.0466(18) 0.060(3) 0.075(3) -0.009(2) 0.0222(18) -0.0147(18)
C23 0.053(2) 0.065(3) 0.074(3) 0.009(2) 0.030(2) -0.0051(18)
C24 0.053(2) 0.087(3) 0.062(2) 0.013(2) 0.0170(19) -0.011(2)
C25 0.0459(19) 0.081(3) 0.048(2) 0.0027(19) 0.0116(16) -0.0183(18)
C26 0.0311(14) 0.052(2) 0.0424(17) -0.0059(15) 0.0105(13) -0.0047(13)
C27 0.0242(13) 0.047(2) 0.0433(17) -0.0008(14) 0.0136(12) 0.0049(12)
C28 0.0362(16) 0.051(2) 0.053(2) -0.0030(16) 0.0138(15) 0.0027(14)
C29 0.048(2) 0.076(3) 0.059(2) -0.021(2) 0.0072(18) 0.0028(19)
C30 0.069(3) 0.101(4) 0.043(2) -0.010(2) 0.0023(19) 0.020(3)
C31 0.067(2) 0.070(3) 0.045(2) 0.0132(19) 0.0169(18) 0.022(2)
C32 0.0343(15) 0.048(2) 0.0462(18) 0.0075(15) 0.0153(14) 0.0129(14)
C33 0.0337(15) 0.041(2) 0.061(2) 0.0161(16) 0.0195(15) 0.0103(13)
C34 0.0479(19) 0.051(3) 0.089(3) 0.025(2) 0.026(2) 0.0110(17)
C35 0.056(2) 0.044(3) 0.143(5) 0.032(3) 0.038(3) 0.0101(19)
C36 0.045(2) 0.039(2) 0.151(5) -0.003(3) 0.029(3) -0.0024(17)
C37 0.0400(17) 0.035(2) 0.096(3) -0.0082(19) 0.0190(18) 0.0027(14)
C38 0.0283(14) 0.0341(19) 0.066(2) 0.0007(15) 0.0184(14) 0.0051(12)
C39 0.0354(15) 0.042(2) 0.0427(17) -0.0027(14) 0.0157(14) 0.0051(13)
C40 0.0267(13) 0.0344(18) 0.0463(17) 0.0043(14) 0.0126(12) 0.0022(11)
C41 0.0469(19) 0.057(3) 0.069(2) 0.005(2) 0.0178(18) 0.0005(17)
N1 0.079(2) 0.084(3) 0.100(3) 0.031(2) 0.037(2) 0.005(2)
Ni1 0.02478(18) 0.0299(2) 0.0341(2) 0.00168(15) 0.00804(14) 0.00155(14)
P1 0.0292(4) 0.0312(5) 0.0488(5) -0.0036(3) 0.0115(3) 0.0005(3)
P2 0.0269(4) 0.0404(5) 0.0464(5) -0.0088(4) 0.0055(3) 0.0003(3)

loop_
_atom_type_symbol
_atom_type_description
_atom_type_scat_dispersion_real
_atom_type_scat_dispersion_imag
_atom_type_scat_source
C C 0.0033 0.0016 'International Tables Vol C Tables 4.2.6.8 and 6.1.1.4'
H H 0.0000 0.0000 'International Tables Vol C Tables 4.2.6.8 and 6.1.1.4'
N N 0.0061 0.0033 'International Tables Vol C Tables 4.2.6.8 and 6.1.1.4'
Ni Ni 0.3393 1.1124 'International Tables Vol C Tables 4.2.6.8 and 6.1.1.4'
O O 0.0106 0.0060 'International Tables Vol C Tables 4.2.6.8 and 6.1.1.4'
P P 0.1023 0.0942 'International Tables Vol C Tables 4.2.6.8 and 6.1.1.4'

loop_
_geom_angle_atom_site_label_1
_geom_angle_atom_site_label_2
_geom_angle_atom_site_label_3
_geom_angle
_geom_angle_site_symmetry_1
_geom_angle_site_symmetry_3
_geom_angle_publ_flag
C6 C1 C2 111.5(3) . . ?
C6 C1 H1A 109.3 . . ?
C2 C1 H1A 109.3 . . ?
C6 C1 H1B 109.3 . . ?
C2 C1 H1B 109.3 . . ?
H1A C1 H1B 108.0 . . ?
C3 C2 C1 110.8(3) . . ?
C3 C2 H2A 109.5 . . ?
C1 C2 H2A 109.5 . . ?
C3 C2 H2B 109.5 . . ?
C1 C2 H2B 109.5 . . ?
H2A C2 H2B 108.1 . . ?
C4 C3 C2 110.7(3) . . ?
C4 C3 H3A 109.5 . . ?
C2 C3 H3A 109.5 . . ?
C4 C3 H3B 109.5 . . ?
C2 C3 H3B 109.5 . . ?
H3A C3 H3B 108.1 . . ?
C3 C4 C5 110.9(3) . . ?
C3 C4 H4A 109.5 . . ?
C5 C4 H4A 109.5 . . ?
C3 C4 H4B 109.5 . . ?
C5 C4 H4B 109.5 . . ?
H4A C4 H4B 108.1 . . ?
C6 C5 C4 112.2(3) . . ?
C6 C5 H5A 109.2 . . ?
C4 C5 H5A 109.2 . . ?
C6 C5 H5B 109.2 . . ?
C4 C5 H5B 109.2 . . ?
H5A C5 H5B 107.9 . . ?
C5 C6 C1 110.0(3) . . ?
C5 C6 P1 113.1(2) . . ?
C1 C6 P1 110.1(2) . . ?
C5 C6 H6 107.8 . . ?
C1 C6 H6 107.8 . . ?
P1 C6 H6 107.8 . . ?
C8 C7 C12 111.2(3) . . ?
C8 C7 H7A 109.4 . . ?
C12 C7 H7A 109.4 . . ?
C8 C7 H7B 109.4 . . ?
C12 C7 H7B 109.4 . . ?
H7A C7 H7B 108.0 . . ?
C9 C8 C7 111.7(4) . . ?
C9 C8 H8A 109.3 . . ?
C7 C8 H8A 109.3 . . ?
C9 C8 H8B 109.3 . . ?
C7 C8 H8B 109.3 . . ?
H8A C8 H8B 107.9 . . ?
C8 C9 C10 111.2(3) . . ?
C8 C9 H9A 109.4 . . ?
C10 C9 H9A 109.4 . . ?
C8 C9 H9B 109.4 . . ?
C10 C9 H9B 109.4 . . ?
H9A C9 H9B 108.0 . . ?
C11 C10 C9 110.9(4) . . ?
C11 C10 H10A 109.5 . . ?
C9 C10 H10A 109.5 . . ?
C11 C10 H10B 109.5 . . ?
C9 C10 H10B 109.5 . . ?
H10A C10 H10B 108.1 . . ?
C10 C11 C12 110.3(3) . . ?
C10 C11 H11A 109.6 . . ?
C12 C11 H11A 109.6 . . ?
C10 C11 H11B 109.6 . . ?
C12 C11 H11B 109.6 . . ?
H11A C11 H11B 108.1 . . ?
C7 C12 C11 110.6(3) . . ?
C7 C12 P1 115.7(2) . . ?
C11 C12 P1 110.8(2) . . ?
C7 C12 H12 106.4 . . ?
C11 C12 H12 106.4 . . ?
P1 C12 H12 106.4 . . ?
C14 C13 P1 117.1(2) . . ?
C14 C13 H13 121.4 . . ?
P1 C13 H13 121.4 . . ?
C13 C14 P2 116.7(2) . . ?
C13 C14 H14 121.7 . . ?
P2 C14 H14 121.7 . . ?
C16 C15 C20 113.3(3) . . ?
C16 C15 H15A 108.9 . . ?
C20 C15 H15A 108.9 . . ?
C16 C15 H15B 108.9 . . ?
C20 C15 H15B 108.9 . . ?
H15A C15 H15B 107.7 . . ?
C17 C16 C15 111.0(4) . . ?
C17 C16 H16A 109.4 . . ?
C15 C16 H16A 109.4 . . ?
C17 C16 H16B 109.4 . . ?
C15 C16 H16B 109.4 . . ?
H16A C16 H16B 108.0 . . ?
C16 C17 C18 112.2(4) . . ?
C16 C17 H17A 109.2 . . ?
C18 C17 H17A 109.2 . . ?
C16 C17 H17B 109.2 . . ?
C18 C17 H17B 109.2 . . ?
H17A C17 H17B 107.9 . . ?
C17 C18 C19 109.6(3) . . ?
C17 C18 H18A 109.7 . . ?
C19 C18 H18A 109.7 . . ?
C17 C18 H18B 109.7 . . ?
C19 C18 H18B 109.7 . . ?
H18A C18 H18B 108.2 . . ?
C20 C19 C18 112.0(3) . . ?
C20 C19 H19A 109.2 . . ?
C18 C19 H19A 109.2 . . ?
C20 C19 H19B 109.2 . . ?
C18 C19 H19B 109.2 . . ?
H19A C19 H19B 107.9 . . ?
C19 C20 C15 109.9(3) . . ?
C19 C20 P2 112.7(2) . . ?
C15 C20 P2 109.5(2) . . ?
C19 C20 H20 108.2 . . ?
C15 C20 H20 108.2 . . ?
P2 C20 H20 108.2 . . ?
C22 C21 C26 111.0(3) . . ?
C22 C21 H21A 109.4 . . ?
C26 C21 H21A 109.4 . . ?
C22 C21 H21B 109.4 . . ?
C26 C21 H21B 109.4 . . ?
H21A C21 H21B 108.0 . . ?
C23 C22 C21 112.0(3) . . ?
C23 C22 H22A 109.2 . . ?
C21 C22 H22A 109.2 . . ?
C23 C22 H22B 109.2 . . ?
C21 C22 H22B 109.2 . . ?
H22A C22 H22B 107.9 . . ?
C22 C23 C24 111.7(3) . . ?
C22 C23 H23A 109.3 . . ?
C24 C23 H23A 109.3 . . ?
C22 C23 H23B 109.3 . . ?
C24 C23 H23B 109.3 . . ?
H23A C23 H23B 107.9 . . ?
C25 C24 C23 110.7(3) . . ?
C25 C24 H24A 109.5 . . ?
C23 C24 H24A 109.5 . . ?
C25 C24 H24B 109.5 . . ?
C23 C24 H24B 109.5 . . ?
H24A C24 H24B 108.1 . . ?
C24 C25 C26 111.4(3) . . ?
C24 C25 H25A 109.4 . . ?
C26 C25 H25A 109.4 . . ?
C24 C25 H25B 109.4 . . ?
C26 C25 H25B 109.4 . . ?
H25A C25 H25B 108.0 . . ?
C21 C26 C25 110.7(3) . . ?
C21 C26 P2 115.8(2) . . ?
C25 C26 P2 110.5(2) . . ?
C21 C26 H26 106.5 . . ?
C25 C26 H26 106.5 . . ?
P2 C26 H26 106.5 . . ?
C28 C27 C32 119.1(3) . . ?
C28 C27 C40 120.5(3) . . ?
C32 C27 C40 120.4(3) . . ?
C29 C28 C27 122.2(4) . . ?
C29 C28 H28 118.9 . . ?
C27 C28 H28 118.9 . . ?
C28 C29 C30 119.2(4) . . ?
C28 C29 H29 120.4 . . ?
C30 C29 H29 120.4 . . ?
C31 C30 C29 119.0(4) . . ?
C31 C30 H30 120.5 . . ?
C29 C30 H30 120.5 . . ?
C30 C31 C32 122.8(4) . . ?
C30 C31 H31 118.6 . . ?
C32 C31 H31 118.6 . . ?
C31 C32 C27 117.7(3) . . ?
C31 C32 C33 122.0(3) . . ?
C27 C32 C33 120.2(3) . . ?
C34 C33 C38 117.6(4) . . ?
C34 C33 C32 122.6(3) . . ?
C38 C33 C32 119.7(3) . . ?
C35 C34 C33 121.9(4) . . ?
C35 C34 H34 119.0 . . ?
C33 C34 H34 119.0 . . ?
C34 C35 C36 120.0(4) . . ?
C34 C35 H35 120.0 . . ?
C36 C35 H35 120.0 . . ?
C37 C36 C35 120.0(4) . . ?
C37 C36 H36 120.0 . . ?
C35 C36 H36 120.0 . . ?
C36 C37 C38 120.8(4) . . ?
C36 C37 H37 119.6 . . ?
C38 C37 H37 119.6 . . ?
C37 C38 C33 119.5(3) . . ?
C37 C38 C39 119.7(3) . . ?
C33 C38 C39 120.8(3) . . ?
C40 C39 C38 118.9(3) . . ?
C40 C39 Ni1 68.72(16) . . ?
C38 C39 Ni1 112.9(2) . . ?
C40 C39 H39 115.9 . . ?
C38 C39 H39 115.9 . . ?
Ni1 C39 H39 115.9 . . ?
C41 C40 C39 116.9(3) . . ?
C41 C40 C27 118.6(3) . . ?
C39 C40 C27 119.4(3) . . ?
C41 C40 Ni1 107.4(2) . . ?
C39 C40 Ni1 67.96(15) . . ?
C27 C40 Ni1 114.67(19) . . ?
N1 C41 C40 178.7(5) . . ?
C39 Ni1 C40 43.33(12) . . ?
C39 Ni1 P2 111.41(10) . . ?
C40 Ni1 P2 154.73(10) . . ?
C39 Ni1 P1 156.65(10) . . ?
C40 Ni1 P1 113.42(9) . . ?
P2 Ni1 P1 91.79(3) . . ?
C6 P1 C13 102.10(17) . . ?
C6 P1 C12 103.41(15) . . ?
C13 P1 C12 105.56(18) . . ?
C6 P1 Ni1 121.04(11) . . ?
C13 P1 Ni1 106.52(12) . . ?
C12 P1 Ni1 116.41(11) . . ?
C14 P2 C20 103.84(19) . . ?
C14 P2 C26 102.74(19) . . ?
C20 P2 C26 104.48(15) . . ?
C14 P2 Ni1 107.10(12) . . ?
C20 P2 Ni1 118.58(12) . . ?
C26 P2 Ni1 118.12(10) . . ?

loop_
_geom_bond_atom_site_label_1
_geom_bond_atom_site_label_2
_geom_bond_distance
_geom_bond_site_symmetry_2
_geom_bond_publ_flag
C1 C6 1.527(4) . ?
C1 C2 1.548(5) . ?
C1 H1A 0.9900 . ?
C1 H1B 0.9900 . ?
C2 C3 1.524(6) . ?
C2 H2A 0.9900 . ?
C2 H2B 0.9900 . ?
C3 C4 1.508(5) . ?
C3 H3A 0.9900 . ?
C3 H3B 0.9900 . ?
C4 C5 1.531(5) . ?
C4 H4A 0.9900 . ?
C4 H4B 0.9900 . ?
C5 C6 1.518(4) . ?
C5 H5A 0.9900 . ?
C5 H5B 0.9900 . ?
C6 P1 1.837(3) . ?
C6 H6 1.0000 . ?
C7 C8 1.518(5) . ?
C7 C12 1.526(4) . ?
C7 H7A 0.9900 . ?
C7 H7B 0.9900 . ?
C8 C9 1.498(6) . ?
C8 H8A 0.9900 . ?
C8 H8B 0.9900 . ?
C9 C10 1.531(6) . ?
C9 H9A 0.9900 . ?
C9 H9B 0.9900 . ?
C10 C11 1.530(5) . ?
C10 H10A 0.9900 . ?
C10 H10B 0.9900 . ?
C11 C12 1.531(5) . ?
C11 H11A 0.9900 . ?
C11 H11B 0.9900 . ?
C12 P1 1.851(3) . ?
C12 H12 1.0000 . ?
C13 C14 1.426(5) . ?
C13 P1 1.853(3) . ?
C13 H13 0.9500 . ?
C14 P2 1.846(3) . ?
C14 H14 0.9500 . ?
C15 C16 1.524(5) . ?
C15 C20 1.525(5) . ?
C15 H15A 0.9900 . ?
C15 H15B 0.9900 . ?
C16 C17 1.493(7) . ?
C16 H16A 0.9900 . ?
C16 H16B 0.9900 . ?
C17 C18 1.528(6) . ?
C17 H17A 0.9900 . ?
C17 H17B 0.9900 . ?
C18 C19 1.530(5) . ?
C18 H18A 0.9900 . ?
C18 H18B 0.9900 . ?
C19 C20 1.513(5) . ?
C19 H19A 0.9900 . ?
C19 H19B 0.9900 . ?
C20 P2 1.844(3) . ?
C20 H20 1.0000 . ?
C21 C22 1.522(5) . ?
C21 C26 1.537(4) . ?
C21 H21A 0.9900 . ?
C21 H21B 0.9900 . ?
C22 C23 1.510(5) . ?
C22 H22A 0.9900 . ?
C22 H22B 0.9900 . ?
C23 C24 1.538(5) . ?
C23 H23A 0.9900 . ?
C23 H23B 0.9900 . ?
C24 C25 1.517(5) . ?
C24 H24A 0.9900 . ?
C24 H24B 0.9900 . ?
C25 C26 1.542(4) . ?
C25 H25A 0.9900 . ?
C25 H25B 0.9900 . ?
C26 P2 1.844(3) . ?
C26 H26 1.0000 . ?
C27 C28 1.390(4) . ?
C27 C32 1.402(4) . ?
C27 C40 1.469(4) . ?
C28 C29 1.365(5) . ?
C28 H28 0.9500 . ?
C29 C30 1.395(6) . ?
C29 H29 0.9500 . ?
C30 C31 1.368(6) . ?
C30 H30 0.9500 . ?
C31 C32 1.392(5) . ?
C31 H31 0.9500 . ?
C32 C33 1.472(5) . ?
C33 C34 1.404(5) . ?
C33 C38 1.409(5) . ?
C34 C35 1.363(6) . ?
C34 H34 0.9500 . ?
C35 C36 1.378(7) . ?
C35 H35 0.9500 . ?
C36 C37 1.375(6) . ?
C36 H36 0.9500 . ?
C37 C38 1.394(5) . ?
C37 H37 0.9500 . ?
C38 C39 1.463(4) . ?
C39 C40 1.451(4) . ?
C39 Ni1 1.960(3) . ?
C39 H39 1.0000 . ?
C40 C41 1.434(5) . ?
C40 Ni1 1.970(3) . ?
C41 N1 1.165(5) . ?
Ni1 P2 2.1645(8) . ?
Ni1 P1 2.1715(9) . ?
